data_7013738
loop_
_publ_author_name
'Rheingold, Arnold L.'
'Liable-Sands, Louise M'
'Golen, James A.'
'Yap, Glenn P. A.'
'Trofimenko, Swiatoslaw'

_publ_section_title
;
 The coordination chemistry of the
 hydrotris(3-diphenylmethylpyrazol-1-yl)borate (Tp(CHPh2)) ligand.
;
_journal_issue 4
_journal_name_full 'Dalton transactions (Cambridge, England : 2003)'
_journal_page_first 598
_journal_page_last 604
_journal_paper_doi 10.1039/b313785f
_journal_year 2004
_chemical_formula_sum 'C51.5 H44 B Cl Co N6'
_chemical_formula_weight 852.12
_chemical_name_systematic
;
?
;
_space_group_IT_number 2
_symmetry_cell_setting triclinic
_symmetry_space_group_name_Hall '-P 1'
_symmetry_space_group_name_H-M 'P -1'
_atom_sites_solution_hydrogens geom
_atom_sites_solution_primary direct
_atom_sites_solution_secondary difmap
_audit_creation_method SHELXL-97
_cell_angle_alpha 88.686(2)
_cell_angle_beta 81.024(3)
_cell_angle_gamma 74.429(2)
_cell_formula_units_Z 2
_cell_length_a 8.8802(3)
_cell_length_b 9.6596(3)
_cell_length_c 26.4251(11)
_cell_measurement_temperature 173(2)
_cell_volume 2156.36(14)
_computing_cell_refinement 'Bruker SMART'
_computing_data_collection 'Bruker SMART'
_computing_data_reduction 'Bruker SHELXTL'
_computing_molecular_graphics 'Bruker SHELXTL'
_computing_publication_material 'Bruker SHELXTL'
_computing_structure_refinement 'SHELXL-97 (Sheldrick, 1997)'
_computing_structure_solution 'SHELXS-97 (Sheldrick, 1990)'
_diffrn_ambient_temperature 173(2)
_diffrn_measured_fraction_theta_full 0.795
_diffrn_measured_fraction_theta_max 0.795
_diffrn_measurement_device_type 'CCD area detector'
_diffrn_measurement_method 'phi and omega scans'
_diffrn_radiation_monochromator graphite
_diffrn_radiation_source 'fine-focus sealed tube'
_diffrn_radiation_type MoK\a
_diffrn_radiation_wavelength 0.71073
_diffrn_reflns_av_R_equivalents 0.0462
_diffrn_reflns_av_sigmaI/netI 0.0819
_diffrn_reflns_limit_h_max 7
_diffrn_reflns_limit_h_min -11
_diffrn_reflns_limit_k_max 11
_diffrn_reflns_limit_k_min -12
_diffrn_reflns_limit_l_max 33
_diffrn_reflns_limit_l_min -31
_diffrn_reflns_number 11498
_diffrn_reflns_theta_full 27.00
_diffrn_reflns_theta_max 27.00
_diffrn_reflns_theta_min 2.19
_exptl_absorpt_coefficient_mu 0.504
_exptl_absorpt_correction_T_max 0.9608
_exptl_absorpt_correction_T_min 0.8844
_exptl_absorpt_correction_type 'Empirical from SADABS'
_exptl_crystal_colour Blue
_exptl_crystal_density_diffrn 1.312
_exptl_crystal_density_method 'not measured'
_exptl_crystal_description Blade
_exptl_crystal_F_000 888
_exptl_crystal_size_max 0.25
_exptl_crystal_size_mid 0.10
_exptl_crystal_size_min 0.08
_refine_diff_density_max 0.371
_refine_diff_density_min -0.557
_refine_diff_density_rms 0.071
_refine_ls_extinction_method none
_refine_ls_goodness_of_fit_ref 1.032
_refine_ls_hydrogen_treatment mixed
_refine_ls_matrix_type full
_refine_ls_number_parameters 563
_refine_ls_number_reflns 7509
_refine_ls_number_restraints 0
_refine_ls_restrained_S_all 1.032
_refine_ls_R_factor_all 0.0855
_refine_ls_R_factor_gt 0.0535
_refine_ls_shift/su_max 0.001
_refine_ls_shift/su_mean 0.000
_refine_ls_structure_factor_coef Fsqd
_refine_ls_weighting_details 'calc w=1/[\s^2^(Fo^2^)+(0.0725P)^2^+0.0000P] where P=(Fo^2^+2Fc^2^)/3'
_refine_ls_weighting_scheme calc
_refine_ls_wR_factor_gt 0.1333
_refine_ls_wR_factor_ref 0.1429
_reflns_number_gt 5056
_reflns_number_total 7509
_reflns_threshold_expression >2sigma(I)
_cod_data_source_file b313785f.txt
_cod_data_source_block trof117
_cod_depositor_comments
;
The following automatic conversions were performed:
'_symmetry_cell_setting' value 'Triclinic' changed to 'triclinic'
according to '/home/saulius/struct/CIF-dictionaries/cif_core.dic'
dictionary named 'cif_core.dic' version 2.4.1 from 2010-06-29.

Automatic conversion script
Id: cif_fix_enum 1527 2010-12-29 10:47:43Z saulius 
;
_cod_original_cell_volume 2156.36(13)
_cod_original_sg_symbol_H-M P-1
_cod_original_formula_sum 'C51.50 H44 B Cl Co N6'
_cod_database_code 7013738

loop_
_symmetry_equiv_pos_as_xyz
'x, y, z'
'-x, -y, -z'

loop_
_atom_site_label
_atom_site_type_symbol
_atom_site_fract_x
_atom_site_fract_y
_atom_site_fract_z
_atom_site_U_iso_or_equiv
_atom_site_adp_type
_atom_site_occupancy
_atom_site_symmetry_multiplicity
_atom_site_calc_flag
_atom_site_refinement_flags
_atom_site_disorder_assembly
_atom_site_disorder_group
Co1 Co 0.63851(5) 0.35826(5) 0.264336(18) 0.01756(15) Uani 1 1 d . . .
Cl1 Cl 0.69522(11) 0.55538(10) 0.28633(4) 0.0339(3) Uani 1 1 d . . .
B1 B 0.5535(5) 0.1026(4) 0.23048(16) 0.0216(10) Uani 1 1 d . . .
H1 H 0.524(4) 0.002(3) 0.2180(12) 0.012(8) Uiso 1 1 d . . .
N1 N 0.7168(3) 0.2706(3) 0.19283(11) 0.0210(7) Uani 1 1 d . . .
N2 N 0.6643(3) 0.1524(3) 0.18660(11) 0.0194(7) Uani 1 1 d . . .
N3 N 0.6901(3) 0.1685(3) 0.29969(11) 0.0191(7) Uani 1 1 d . . .
N4 N 0.6404(3) 0.0661(3) 0.27675(11) 0.0209(7) Uani 1 1 d . . .
N5 N 0.4147(3) 0.3569(3) 0.26349(11) 0.0198(7) Uani 1 1 d . . .
N6 N 0.4024(3) 0.2287(3) 0.24534(11) 0.0199(7) Uani 1 1 d . . .
C1 C 0.8035(4) 0.2909(4) 0.14884(13) 0.0222(9) Uani 1 1 d . . .
C2 C 0.8075(4) 0.1849(4) 0.11314(14) 0.0296(10) Uani 1 1 d . . .
H2A H 0.8602 0.1738 0.0787 0.036 Uiso 1 1 calc R . .
C3 C 0.7190(4) 0.1003(4) 0.13836(14) 0.0248(9) Uani 1 1 d . . .
H3A H 0.6995 0.0185 0.1242 0.030 Uiso 1 1 calc R . .
C4 C 0.8667(4) 0.4221(4) 0.14277(14) 0.0264(9) Uani 1 1 d . . .
H4A H 0.8340 0.4746 0.1766 0.032 Uiso 1 1 calc R . .
C5 C 1.0461(4) 0.3936(4) 0.13052(13) 0.0252(9) Uani 1 1 d . . .
C6 C 1.1099(5) 0.5062(5) 0.13594(16) 0.0390(11) Uani 1 1 d . . .
H6A H 1.0408 0.5982 0.1459 0.047 Uiso 1 1 calc R . .
C7 C 1.2705(6) 0.4901(5) 0.12748(18) 0.0471(13) Uani 1 1 d . . .
H7A H 1.3108 0.5702 0.1315 0.056 Uiso 1 1 calc R . .
C8 C 1.3724(5) 0.3578(5) 0.11318(17) 0.0448(12) Uani 1 1 d . . .
H8A H 1.4836 0.3455 0.1076 0.054 Uiso 1 1 calc R . .
C9 C 1.3121(5) 0.2437(5) 0.10700(17) 0.0409(11) Uani 1 1 d . . .
H9A H 1.3822 0.1526 0.0965 0.049 Uiso 1 1 calc R . .
C10 C 1.1493(5) 0.2596(4) 0.11584(15) 0.0326(10) Uani 1 1 d . . .
H10A H 1.1090 0.1795 0.1119 0.039 Uiso 1 1 calc R . .
C11 C 0.7835(4) 0.5214(4) 0.10461(14) 0.0249(9) Uani 1 1 d . . .
C12 C 0.8251(5) 0.4946(5) 0.05190(15) 0.0341(10) Uani 1 1 d . . .
H12A H 0.9124 0.4157 0.0397 0.041 Uiso 1 1 calc R . .
C13 C 0.7436(5) 0.5787(5) 0.01720(17) 0.0433(12) Uani 1 1 d . . .
H13A H 0.7741 0.5577 -0.0185 0.052 Uiso 1 1 calc R . .
C14 C 0.6166(5) 0.6943(6) 0.03451(19) 0.0508(13) Uani 1 1 d . . .
H14A H 0.5590 0.7532 0.0109 0.061 Uiso 1 1 calc R . .
C15 C 0.5749(6) 0.7229(5) 0.0862(2) 0.0579(15) Uani 1 1 d . . .
H15A H 0.4879 0.8023 0.0982 0.069 Uiso 1 1 calc R . .
C16 C 0.6567(5) 0.6384(5) 0.12100(18) 0.0438(12) Uani 1 1 d . . .
H16A H 0.6260 0.6606 0.1566 0.053 Uiso 1 1 calc R . .
C17 C 0.7519(4) 0.1094(4) 0.34068(14) 0.0206(9) Uani 1 1 d . . .
C18 C 0.7437(4) -0.0326(4) 0.34409(15) 0.0261(9) Uani 1 1 d . . .
H18A H 0.7792 -0.0995 0.3694 0.031 Uiso 1 1 calc R . .
C19 C 0.6743(4) -0.0561(4) 0.30353(14) 0.0210(9) Uani 1 1 d . . .
H19A H 0.6534 -0.1439 0.2955 0.025 Uiso 1 1 calc R . .
C20 C 0.8064(4) 0.1996(4) 0.37578(13) 0.0202(8) Uani 1 1 d . . .
H20A H 0.7722 0.3011 0.3643 0.024 Uiso 1 1 calc R . .
C21 C 0.7155(4) 0.1948(4) 0.43008(14) 0.0250(9) Uani 1 1 d . . .
C22 C 0.5788(5) 0.3023(5) 0.44638(17) 0.0436(12) Uani 1 1 d . . .
H22A H 0.5444 0.3806 0.4247 0.052 Uiso 1 1 calc R . .
C23 C 0.4923(6) 0.2954(7) 0.4944(2) 0.0640(17) Uani 1 1 d . . .
H23A H 0.3993 0.3696 0.5058 0.077 Uiso 1 1 calc R . .
C24 C 0.5406(7) 0.1816(7) 0.5255(2) 0.0665(18) Uani 1 1 d . . .
H24A H 0.4799 0.1761 0.5581 0.080 Uiso 1 1 calc R . .
C25 C 0.6763(7) 0.0760(6) 0.50953(17) 0.0563(15) Uani 1 1 d . . .
H25A H 0.7100 -0.0028 0.5310 0.068 Uiso 1 1 calc R . .
C26 C 0.7652(6) 0.0842(5) 0.46163(15) 0.0389(12) Uani 1 1 d . . .
H26A H 0.8609 0.0122 0.4510 0.047 Uiso 1 1 calc R . .
C27 C 0.9849(4) 0.1637(4) 0.37453(13) 0.0217(8) Uani 1 1 d . . .
C28 C 1.0423(5) 0.2585(4) 0.40005(15) 0.0292(10) Uani 1 1 d . . .
H28A H 0.9697 0.3386 0.4185 0.035 Uiso 1 1 calc R . .
C29 C 1.2022(5) 0.2384(4) 0.39913(15) 0.0345(10) Uani 1 1 d . . .
H29A H 1.2394 0.3057 0.4159 0.041 Uiso 1 1 calc R . .
C30 C 1.3083(5) 0.1198(5) 0.37368(15) 0.0342(10) Uani 1 1 d . . .
H30A H 1.4188 0.1052 0.3729 0.041 Uiso 1 1 calc R . .
C31 C 1.2531(5) 0.0233(4) 0.34960(16) 0.0339(10) Uani 1 1 d . . .
H31A H 1.3261 -0.0594 0.3328 0.041 Uiso 1 1 calc R . .
C32 C 1.0922(4) 0.0446(4) 0.34939(15) 0.0297(10) Uani 1 1 d . . .
H32A H 1.0558 -0.0223 0.3321 0.036 Uiso 1 1 calc R . .
C33 C 0.2673(4) 0.4418(3) 0.27603(13) 0.0188(8) Uani 1 1 d . . .
C34 C 0.1592(4) 0.3697(4) 0.26544(14) 0.0236(9) Uani 1 1 d . . .
H34A H 0.0472 0.4050 0.2701 0.028 Uiso 1 1 calc R . .
C35 C 0.2492(4) 0.2364(4) 0.24668(13) 0.0223(9) Uani 1 1 d . . .
H35A H 0.2088 0.1617 0.2363 0.027 Uiso 1 1 calc R . .
C36 C 0.2477(4) 0.5911(4) 0.29712(14) 0.0217(9) Uani 1 1 d . . .
H36A H 0.3565 0.5969 0.3004 0.026 Uiso 1 1 calc R . .
C37 C 0.1883(4) 0.7045(4) 0.25873(14) 0.0223(9) Uani 1 1 d . . .
C38 C 0.2912(5) 0.7795(4) 0.23414(15) 0.0294(10) Uani 1 1 d . . .
H38A H 0.3953 0.7610 0.2422 0.035 Uiso 1 1 calc R . .
C39 C 0.2431(6) 0.8818(5) 0.19776(16) 0.0374(11) Uani 1 1 d . . .
H39A H 0.3147 0.9316 0.1808 0.045 Uiso 1 1 calc R . .
C40 C 0.0922(6) 0.9105(4) 0.18639(16) 0.0398(12) Uani 1 1 d . . .
H40A H 0.0585 0.9817 0.1621 0.048 Uiso 1 1 calc R . .
C41 C -0.0106(5) 0.8357(4) 0.21031(16) 0.0347(11) Uani 1 1 d . . .
H41A H -0.1145 0.8539 0.2021 0.042 Uiso 1 1 calc R . .
C42 C 0.0385(5) 0.7342(4) 0.24621(15) 0.0293(10) Uani 1 1 d . . .
H42A H -0.0331 0.6837 0.2627 0.035 Uiso 1 1 calc R . .
C43 C 0.1525(5) 0.6167(4) 0.35122(14) 0.0245(9) Uani 1 1 d . . .
C44 C -0.0015(5) 0.6088(4) 0.36317(15) 0.0329(10) Uani 1 1 d . . .
H44A H -0.0530 0.5856 0.3369 0.039 Uiso 1 1 calc R . .
C45 C -0.0828(6) 0.6336(4) 0.41236(17) 0.0426(12) Uani 1 1 d . . .
H45A H -0.1893 0.6285 0.4195 0.051 Uiso 1 1 calc R . .
C46 C -0.0109(7) 0.6657(5) 0.45109(18) 0.0552(15) Uani 1 1 d . . .
H46A H -0.0669 0.6826 0.4850 0.066 Uiso 1 1 calc R . .
C47 C 0.1429(8) 0.6732(6) 0.44024(18) 0.0637(17) Uani 1 1 d . . .
H47A H 0.1939 0.6949 0.4669 0.076 Uiso 1 1 calc R . .
C48 C 0.2248(6) 0.6491(5) 0.39040(16) 0.0419(12) Uani 1 1 d . . .
H48A H 0.3311 0.6550 0.3833 0.050 Uiso 1 1 calc R . .
C49 C -0.1010(8) 0.9359(8) 0.0083(2) 0.0587(17) Uani 1 1 d . . .
C50 C -0.007(2) 0.8437(15) 0.0338(5) 0.074(5) Uani 0.50 1 d P . .
C51 C 0.1506(10) 0.8419(9) 0.0421(3) 0.097(2) Uani 1 1 d . . .
C52 C 0.1875(15) 0.9720(15) 0.0164(5) 0.061(3) Uani 0.50 1 d P . .
C53 C 0.0532(15) 0.9344(14) 0.0175(4) 0.061(4) Uani 0.50 1 d P . .

loop_
_atom_site_aniso_label
_atom_site_aniso_U_11
_atom_site_aniso_U_22
_atom_site_aniso_U_33
_atom_site_aniso_U_23
_atom_site_aniso_U_13
_atom_site_aniso_U_12
Co1 0.0180(3) 0.0155(3) 0.0187(3) -0.0012(2) -0.0022(2) -0.00380(18)
Cl1 0.0298(5) 0.0225(5) 0.0522(6) -0.0072(5) -0.0095(5) -0.0096(4)
B1 0.022(2) 0.018(2) 0.025(2) -0.0052(19) -0.003(2) -0.0051(16)
N1 0.0209(16) 0.0224(16) 0.0182(15) -0.0019(14) -0.0020(14) -0.0038(12)
N2 0.0214(16) 0.0178(15) 0.0189(15) -0.0011(13) -0.0049(14) -0.0042(12)
N3 0.0217(16) 0.0144(15) 0.0215(16) 0.0000(13) -0.0041(15) -0.0046(12)
N4 0.0204(16) 0.0177(16) 0.0225(16) -0.0043(14) 0.0007(14) -0.0036(12)
N5 0.0188(15) 0.0170(15) 0.0230(16) -0.0023(13) -0.0036(14) -0.0033(11)
N6 0.0211(16) 0.0176(15) 0.0215(16) -0.0028(13) -0.0049(14) -0.0050(12)
C1 0.024(2) 0.023(2) 0.0170(17) 0.0022(16) -0.0011(17) -0.0033(15)
C2 0.031(2) 0.038(2) 0.0182(18) -0.0068(18) 0.0034(18) -0.0082(17)
C3 0.023(2) 0.026(2) 0.0226(19) -0.0067(17) -0.0045(18) -0.0020(15)
C4 0.028(2) 0.031(2) 0.0182(18) -0.0054(18) 0.0025(18) -0.0067(16)
C5 0.030(2) 0.035(2) 0.0134(17) 0.0037(17) -0.0066(18) -0.0122(17)
C6 0.041(3) 0.042(3) 0.037(2) -0.003(2) -0.010(2) -0.016(2)
C7 0.047(3) 0.059(3) 0.045(3) 0.000(3) -0.012(3) -0.029(2)
C8 0.030(2) 0.070(3) 0.040(3) 0.019(3) -0.015(2) -0.019(2)
C9 0.029(2) 0.046(3) 0.044(3) 0.014(2) -0.009(2) -0.0040(19)
C10 0.026(2) 0.040(2) 0.032(2) 0.008(2) -0.004(2) -0.0105(18)
C11 0.028(2) 0.023(2) 0.0246(19) 0.0066(18) -0.0035(19) -0.0082(16)
C12 0.031(2) 0.041(2) 0.027(2) 0.001(2) -0.002(2) -0.0038(18)
C13 0.042(3) 0.055(3) 0.030(2) 0.012(2) -0.008(2) -0.007(2)
C14 0.035(3) 0.064(3) 0.048(3) 0.023(3) -0.011(3) -0.002(2)
C15 0.045(3) 0.049(3) 0.060(3) 0.015(3) 0.005(3) 0.012(2)
C16 0.037(3) 0.045(3) 0.037(2) 0.001(2) 0.007(2) 0.002(2)
C17 0.0179(18) 0.0219(19) 0.0195(18) -0.0006(17) -0.0026(17) -0.0012(14)
C18 0.030(2) 0.0185(19) 0.027(2) 0.0046(17) -0.0057(19) 0.0003(15)
C19 0.0194(18) 0.0149(18) 0.0263(19) -0.0021(17) -0.0013(17) -0.0016(14)
C20 0.026(2) 0.0149(18) 0.0185(17) 0.0039(15) -0.0041(17) -0.0035(14)
C21 0.029(2) 0.028(2) 0.0203(19) -0.0023(18) -0.0027(18) -0.0107(16)
C22 0.033(2) 0.060(3) 0.033(2) -0.007(2) -0.001(2) -0.006(2)
C23 0.032(3) 0.101(5) 0.052(3) -0.030(3) 0.016(3) -0.015(3)
C24 0.069(4) 0.104(5) 0.035(3) -0.014(3) 0.019(3) -0.051(4)
C25 0.089(4) 0.061(3) 0.029(2) 0.012(2) 0.002(3) -0.045(3)
C26 0.056(3) 0.036(2) 0.025(2) -0.001(2) 0.002(2) -0.016(2)
C27 0.027(2) 0.0201(19) 0.0184(18) 0.0077(16) -0.0044(18) -0.0066(15)
C28 0.030(2) 0.027(2) 0.029(2) 0.0005(18) -0.002(2) -0.0070(16)
C29 0.034(2) 0.044(3) 0.031(2) -0.002(2) -0.008(2) -0.0171(19)
C30 0.025(2) 0.048(3) 0.030(2) 0.007(2) -0.003(2) -0.0122(18)
C31 0.023(2) 0.039(2) 0.033(2) -0.004(2) 0.000(2) -0.0002(17)
C32 0.027(2) 0.032(2) 0.030(2) -0.0044(19) -0.0014(19) -0.0099(17)
C33 0.0184(18) 0.0159(18) 0.0187(18) 0.0042(16) -0.0021(17) 0.0003(14)
C34 0.0149(18) 0.028(2) 0.027(2) -0.0012(18) -0.0047(18) -0.0034(15)
C35 0.0219(19) 0.024(2) 0.0236(19) 0.0003(17) -0.0078(18) -0.0079(15)
C36 0.0160(18) 0.0221(19) 0.027(2) -0.0048(17) -0.0051(17) -0.0036(14)
C37 0.0228(19) 0.0188(19) 0.0220(19) -0.0046(17) -0.0005(18) -0.0011(14)
C38 0.030(2) 0.031(2) 0.028(2) -0.0021(19) -0.0024(19) -0.0107(17)
C39 0.048(3) 0.035(2) 0.034(2) 0.002(2) -0.002(2) -0.020(2)
C40 0.059(3) 0.027(2) 0.030(2) 0.006(2) -0.004(2) -0.007(2)
C41 0.032(2) 0.032(2) 0.033(2) 0.003(2) -0.005(2) 0.0022(18)
C42 0.025(2) 0.029(2) 0.031(2) 0.0057(19) -0.001(2) -0.0034(16)
C43 0.036(2) 0.0121(18) 0.0233(19) 0.0018(16) -0.0089(19) -0.0009(15)
C44 0.033(2) 0.032(2) 0.025(2) -0.0012(19) -0.001(2) 0.0029(17)
C45 0.050(3) 0.028(2) 0.035(2) 0.004(2) 0.010(2) 0.0040(19)
C46 0.088(4) 0.042(3) 0.029(2) -0.005(2) 0.013(3) -0.016(3)
C47 0.114(5) 0.063(4) 0.027(2) -0.006(3) -0.017(3) -0.042(3)
C48 0.058(3) 0.042(3) 0.033(2) 0.003(2) -0.016(2) -0.022(2)
C49 0.063(4) 0.070(4) 0.042(3) -0.031(3) 0.016(3) -0.026(3)
C50 0.119(14) 0.052(8) 0.044(7) -0.028(6) 0.029(9) -0.032(9)
C51 0.102(6) 0.113(7) 0.062(4) -0.036(5) -0.007(5) -0.007(5)
C52 0.064(8) 0.068(9) 0.046(7) -0.027(7) -0.007(7) -0.006(6)
C53 0.059(8) 0.077(9) 0.026(5) -0.035(6) -0.011(6) 0.020(7)

loop_
_atom_type_symbol
_atom_type_description
_atom_type_scat_dispersion_real
_atom_type_scat_dispersion_imag
_atom_type_scat_source
C C 0.0033 0.0016 'International Tables Vol C Tables 4.2.6.8 and 6.1.1.4'
H H 0.0000 0.0000 'International Tables Vol C Tables 4.2.6.8 and 6.1.1.4'
B B 0.0013 0.0007 'International Tables Vol C Tables 4.2.6.8 and 6.1.1.4'
N N 0.0061 0.0033 'International Tables Vol C Tables 4.2.6.8 and 6.1.1.4'
Cl Cl 0.1484 0.1585 'International Tables Vol C Tables 4.2.6.8 and 6.1.1.4'
Co Co 0.3494 0.9721 'International Tables Vol C Tables 4.2.6.8 and 6.1.1.4'

loop_
_geom_angle_atom_site_label_1
_geom_angle_atom_site_label_2
_geom_angle_atom_site_label_3
_geom_angle
_geom_angle_site_symmetry_1
_geom_angle_site_symmetry_3
_geom_angle_publ_flag
N5 Co1 N3 93.16(12) . . ?
N5 Co1 N1 94.17(11) . . ?
N3 Co1 N1 94.39(11) . . ?
N5 Co1 Cl1 120.58(8) . . ?
N3 Co1 Cl1 125.82(9) . . ?
N1 Co1 Cl1 120.88(9) . . ?
N4 B1 N2 108.4(3) . . ?
N4 B1 N6 109.2(3) . . ?
N2 B1 N6 108.4(3) . . ?
C1 N1 N2 107.9(3) . . ?
C1 N1 Co1 140.6(2) . . ?
N2 N1 Co1 111.6(2) . . ?
C3 N2 N1 108.6(3) . . ?
C3 N2 B1 130.4(3) . . ?
N1 N2 B1 120.9(3) . . ?
C17 N3 N4 107.6(3) . . ?
C17 N3 Co1 140.3(2) . . ?
N4 N3 Co1 112.0(2) . . ?
C19 N4 N3 108.5(3) . . ?
C19 N4 B1 130.5(3) . . ?
N3 N4 B1 120.8(3) . . ?
C33 N5 N6 107.3(3) . . ?
C33 N5 Co1 140.1(2) . . ?
N6 N5 Co1 112.60(19) . . ?
C35 N6 N5 108.6(3) . . ?
C35 N6 B1 131.2(3) . . ?
N5 N6 B1 120.1(3) . . ?
N1 C1 C2 109.3(3) . . ?
N1 C1 C4 119.9(3) . . ?
C2 C1 C4 130.6(3) . . ?
C3 C2 C1 105.4(3) . . ?
N2 C3 C2 108.8(3) . . ?
C1 C4 C11 109.2(3) . . ?
C1 C4 C5 116.2(3) . . ?
C11 C4 C5 112.0(3) . . ?
C6 C5 C10 118.1(4) . . ?
C6 C5 C4 117.8(3) . . ?
C10 C5 C4 124.1(3) . . ?
C5 C6 C7 122.2(4) . . ?
C8 C7 C6 119.8(4) . . ?
C9 C8 C7 119.3(4) . . ?
C8 C9 C10 121.0(4) . . ?
C5 C10 C9 119.7(4) . . ?
C16 C11 C12 117.4(4) . . ?
C16 C11 C4 120.9(3) . . ?
C12 C11 C4 121.6(3) . . ?
C13 C12 C11 122.0(4) . . ?
C12 C13 C14 119.5(4) . . ?
C15 C14 C13 119.2(5) . . ?
C14 C15 C16 121.2(4) . . ?
C15 C16 C11 120.6(4) . . ?
N3 C17 C18 109.1(3) . . ?
N3 C17 C20 119.7(3) . . ?
C18 C17 C20 131.0(4) . . ?
C19 C18 C17 106.1(4) . . ?
N4 C19 C18 108.7(3) . . ?
C17 C20 C27 115.3(3) . . ?
C17 C20 C21 108.3(3) . . ?
C27 C20 C21 112.7(3) . . ?
C26 C21 C22 119.7(4) . . ?
C26 C21 C20 120.9(3) . . ?
C22 C21 C20 119.4(4) . . ?
C21 C22 C23 119.8(5) . . ?
C24 C23 C22 120.3(5) . . ?
C25 C24 C23 119.8(4) . . ?
C24 C25 C26 120.0(5) . . ?
C21 C26 C25 120.4(4) . . ?
C32 C27 C28 118.6(4) . . ?
C32 C27 C20 124.3(3) . . ?
C28 C27 C20 117.1(3) . . ?
C29 C28 C27 121.3(3) . . ?
C28 C29 C30 119.7(4) . . ?
C31 C30 C29 119.6(4) . . ?
C30 C31 C32 121.0(3) . . ?
C27 C32 C31 119.8(4) . . ?
N5 C33 C34 109.5(3) . . ?
N5 C33 C36 117.9(3) . . ?
C34 C33 C36 132.6(3) . . ?
C35 C34 C33 105.3(3) . . ?
N6 C35 C34 109.2(3) . . ?
C33 C36 C37 110.7(3) . . ?
C33 C36 C43 112.8(3) . . ?
C37 C36 C43 114.7(3) . . ?
C42 C37 C38 118.2(4) . . ?
C42 C37 C36 123.1(3) . . ?
C38 C37 C36 118.6(4) . . ?
C37 C38 C39 120.6(4) . . ?
C40 C39 C38 120.0(4) . . ?
C39 C40 C41 119.8(4) . . ?
C42 C41 C40 119.6(4) . . ?
C37 C42 C41 121.7(4) . . ?
C44 C43 C48 117.9(4) . . ?
C44 C43 C36 123.6(4) . . ?
C48 C43 C36 118.4(4) . . ?
C43 C44 C45 121.5(4) . . ?
C46 C45 C44 120.4(5) . . ?
C45 C46 C47 119.2(4) . . ?
C46 C47 C48 120.4(5) . . ?
C43 C48 C47 120.5(5) . . ?
C52 C49 C50 177.7(10) 2_575 . ?
C52 C49 C53 126.3(10) 2_575 . ?
C50 C49 C53 51.4(8) . . ?
C52 C49 C53 55.9(8) 2_575 2_575 ?
C50 C49 C53 121.8(10) . 2_575 ?
C53 C49 C53 70.4(9) . 2_575 ?
C53 C50 C49 69.7(12) . . ?
C53 C50 C51 58.4(10) . . ?
C49 C50 C51 128.1(12) . . ?
C53 C51 C50 50.7(9) . . ?
C53 C51 C52 56.1(9) . . ?
C50 C51 C52 106.8(10) . . ?
C49 C52 C53 73.0(11) 2_575 . ?
C49 C52 C51 127.4(11) 2_575 . ?
C53 C52 C51 54.4(8) . . ?
C50 C53 C51 71.0(14) . . ?
C50 C53 C52 140.4(18) . . ?
C51 C53 C52 69.4(11) . . ?
C50 C53 C49 58.9(12) . . ?
C51 C53 C49 129.9(15) . . ?
C52 C53 C49 160.7(15) . . ?
C50 C53 C49 168.5(16) . 2_575 ?
C51 C53 C49 120.5(13) . 2_575 ?
C52 C53 C49 51.1(9) . 2_575 ?
C49 C53 C49 109.6(9) . 2_575 ?
C50 C53 C53 116.9(18) . 2_575 ?
C51 C53 C53 172.1(19) . 2_575 ?
C52 C53 C53 102.7(16) . 2_575 ?
C49 C53 C53 58.0(8) . 2_575 ?
C49 C53 C53 51.6(9) 2_575 2_575 ?

loop_
_geom_bond_atom_site_label_1
_geom_bond_atom_site_label_2
_geom_bond_distance
_geom_bond_site_symmetry_2
_geom_bond_publ_flag
Co1 N5 1.995(3) . ?
Co1 N3 2.012(3) . ?
Co1 N1 2.030(3) . ?
Co1 Cl1 2.2077(10) . ?
B1 N4 1.531(6) . ?
B1 N2 1.555(5) . ?
B1 N6 1.555(5) . ?
N1 C1 1.332(4) . ?
N1 N2 1.366(4) . ?
N2 C3 1.349(4) . ?
N3 C17 1.338(5) . ?
N3 N4 1.373(4) . ?
N4 C19 1.350(5) . ?
N5 C33 1.340(4) . ?
N5 N6 1.375(4) . ?
N6 C35 1.338(4) . ?
C1 C2 1.398(5) . ?
C1 C4 1.513(5) . ?
C2 C3 1.373(5) . ?
C4 C11 1.514(6) . ?
C4 C5 1.525(5) . ?
C5 C6 1.374(5) . ?
C5 C10 1.393(5) . ?
C6 C7 1.375(6) . ?
C7 C8 1.375(6) . ?
C8 C9 1.371(6) . ?
C9 C10 1.394(5) . ?
C11 C16 1.386(5) . ?
C11 C12 1.396(5) . ?
C12 C13 1.371(6) . ?
C13 C14 1.383(6) . ?
C14 C15 1.373(7) . ?
C15 C16 1.377(7) . ?
C17 C18 1.393(5) . ?
C17 C20 1.503(5) . ?
C18 C19 1.369(5) . ?
C20 C27 1.525(5) . ?
C20 C21 1.539(5) . ?
C21 C26 1.361(6) . ?
C21 C22 1.386(5) . ?
C22 C23 1.387(6) . ?
C23 C24 1.373(8) . ?
C24 C25 1.368(8) . ?
C25 C26 1.396(6) . ?
C27 C32 1.387(5) . ?
C27 C28 1.392(5) . ?
C28 C29 1.377(5) . ?
C29 C30 1.382(5) . ?
C30 C31 1.373(6) . ?
C31 C32 1.388(5) . ?
C33 C34 1.391(5) . ?
C33 C36 1.515(4) . ?
C34 C35 1.376(5) . ?
C36 C37 1.521(5) . ?
C36 C43 1.532(5) . ?
C37 C42 1.375(5) . ?
C37 C38 1.390(5) . ?
C38 C39 1.393(6) . ?
C39 C40 1.373(6) . ?
C40 C41 1.382(6) . ?
C41 C42 1.381(6) . ?
C43 C44 1.377(5) . ?
C43 C48 1.383(6) . ?
C44 C45 1.377(5) . ?
C45 C46 1.369(7) . ?
C46 C47 1.372(7) . ?
C47 C48 1.394(6) . ?
C49 C52 1.253(14) 2_575 ?
C49 C50 1.300(17) . ?
C49 C53 1.424(15) . ?
C49 C53 1.540(16) 2_575 ?
C50 C53 1.186(18) . ?
C50 C51 1.449(19) . ?
C51 C53 1.306(13) . ?
C51 C52 1.503(17) . ?
C52 C49 1.253(14) 2_575 ?
C52 C53 1.333(18) . ?
C53 C49 1.540(16) 2_575 ?
C53 C53 1.71(3) 2_575 ?
